data_8106246
loop_
_publ_author_name
'Alotaibi, Mohammad Hayal'

_publ_section_title
;
 Crystal structure of
 (E)-N&#x2032;-(4-methoxybenzylidene)-5-methyl-1-(4-tolyl)-1H-1,2,3-triazole-4-carbohydrazide,
 C19H19N5O2
;
_journal_issue 4
_journal_name_full 'Zeitschrift f\"ur Kristallographie - New Crystal Structures'
_journal_page_first 649
_journal_page_last 650
_journal_paper_doi 10.1515/ncrs-2017-0421
_journal_volume 233
_journal_year 2018
_chemical_formula_sum 'C19 H19 N5 O2'
_chemical_formula_weight 349.39
_space_group_crystal_system triclinic
_space_group_IT_number 2
_space_group_name_Hall '-P 1'
_space_group_name_H-M_alt 'P -1'
_atom_sites_solution_hydrogens mixed
_cell_angle_alpha 102.751(2)
_cell_angle_beta 96.130(2)
_cell_angle_gamma 103.079(2)
_cell_formula_units_Z 2
_cell_length_a 6.6320(3)
_cell_length_b 10.3272(5)
_cell_length_c 13.0832(6)
_cell_measurement_reflns_used 5998
_cell_measurement_temperature 100(2)
_cell_measurement_theta_max 33.08
_cell_measurement_theta_min 2.30
_cell_volume 839.63(7)
_computing_cell_refinement 'Bruker SAINT'
_computing_data_collection 'Bruker APEX2'
_computing_data_reduction 'Bruker SAINT'
_computing_molecular_graphics 'Bruker SHELXTL'
_computing_publication_material 'Bruker SHELXTL'
_computing_structure_refinement 'SHELXL-2014/7 (Sheldrick 2014)'
_computing_structure_solution 'SHELXL-2014/7 (Sheldrick 2014)'
_diffrn_ambient_temperature 100(2)
_diffrn_measured_fraction_theta_full 0.996
_diffrn_measured_fraction_theta_max 0.996
_diffrn_measurement_device_type 'Bruker APEX-II CCD'
_diffrn_measurement_method '\f and \w scans'
_diffrn_radiation_type MoK\a
_diffrn_radiation_wavelength 0.71073
_diffrn_reflns_av_R_equivalents 0.0849
_diffrn_reflns_av_unetI/netI 0.0845
_diffrn_reflns_Laue_measured_fraction_full 0.996
_diffrn_reflns_Laue_measured_fraction_max 0.996
_diffrn_reflns_limit_h_max 7
_diffrn_reflns_limit_h_min -7
_diffrn_reflns_limit_k_max 12
_diffrn_reflns_limit_k_min -12
_diffrn_reflns_limit_l_max 15
_diffrn_reflns_limit_l_min -15
_diffrn_reflns_number 10420
_diffrn_reflns_point_group_measured_fraction_full 0.996
_diffrn_reflns_point_group_measured_fraction_max 0.996
_diffrn_reflns_theta_full 24.995
_diffrn_reflns_theta_max 24.995
_diffrn_reflns_theta_min 2.093
_exptl_absorpt_coefficient_mu 0.094
_exptl_absorpt_correction_T_max 0.934
_exptl_absorpt_correction_T_min 0.903
_exptl_absorpt_correction_type multi-scan
_exptl_absorpt_process_details SADABS_Bruker_2014
_exptl_crystal_colour colorless
_exptl_crystal_density_diffrn 1.382
_exptl_crystal_description block
_exptl_crystal_F_000 368
_exptl_crystal_size_max 0.45
_exptl_crystal_size_mid 0.312
_exptl_crystal_size_min 0.183
_refine_diff_density_max 0.256
_refine_diff_density_min -0.341
_refine_diff_density_rms 0.067
_refine_ls_extinction_coef .
_refine_ls_extinction_method none
_refine_ls_goodness_of_fit_ref 1.033
_refine_ls_hydrogen_treatment mixed
_refine_ls_matrix_type full
_refine_ls_number_parameters 242
_refine_ls_number_reflns 2930
_refine_ls_number_restraints 0
_refine_ls_restrained_S_all 1.033
_refine_ls_R_factor_all 0.0736
_refine_ls_R_factor_gt 0.0553
_refine_ls_shift/su_max 0.000
_refine_ls_shift/su_mean 0.000
_refine_ls_structure_factor_coef Fsqd
_refine_ls_weighting_details 'w=1/[\s^2^(Fo^2^)+(0.0757P)^2^+0.2060P] where P=(Fo^2^+2Fc^2^)/3'
_refine_ls_weighting_scheme calc
_refine_ls_wR_factor_gt 0.1384
_refine_ls_wR_factor_ref 0.1521
_reflns_Friedel_coverage 0.000
_reflns_Friedel_fraction_full .
_reflns_Friedel_fraction_max .
_reflns_number_gt 2273
_reflns_number_total 2930
_reflns_threshold_expression 'I > 2\s(I)'
_cod_data_source_file suppl_ncrs-2017-0421_suppl.cif
_cod_data_source_block a_a
_cod_database_code 8106246
_shelx_space_group_comment
;
The symmetry employed for this shelxl refinement is uniquely defined
by the following loop, which should always be used as a source of
symmetry information in preference to the above space-group names.
They are only intended as comments.
;

loop_
_space_group_symop_operation_xyz
'x, y, z'
'-x, -y, -z'

loop_
_atom_site_label
_atom_site_type_symbol
_atom_site_fract_x
_atom_site_fract_y
_atom_site_fract_z
_atom_site_U_iso_or_equiv
_atom_site_adp_type
_atom_site_occupancy
_atom_site_site_symmetry_order
_atom_site_calc_flag
_atom_site_refinement_flags_posn
_atom_site_refinement_flags_adp
_atom_site_refinement_flags_occupancy
_atom_site_disorder_assembly
_atom_site_disorder_group
O1 O 0.6563(2) 0.38424(16) 0.31037(12) 0.0265(4) Uani 1 1 d . . . . .
O2 O -0.1820(2) 0.01614(16) 0.67980(11) 0.0216(4) Uani 1 1 d . . . . .
N1 N 0.7157(3) 0.67425(18) 0.12365(13) 0.0167(4) Uani 1 1 d . . . . .
N2 N 0.5427(3) 0.7158(2) 0.15081(14) 0.0236(5) Uani 1 1 d . . . . .
N3 N 0.4659(3) 0.64357(19) 0.21453(14) 0.0220(5) Uani 1 1 d . . . . .
N4 N 0.3692(3) 0.46333(19) 0.34138(14) 0.0200(4) Uani 1 1 d . . . . .
N5 N 0.3087(3) 0.37662(18) 0.40517(13) 0.0195(4) Uani 1 1 d . . . . .
C1 C 0.8333(3) 0.7349(2) 0.05278(15) 0.0169(5) Uani 1 1 d . . . . .
C2 C 1.0494(3) 0.7823(2) 0.07805(16) 0.0191(5) Uani 1 1 d . . . . .
H2A H 1.1204 0.7761 0.1431 0.023 Uiso 1 1 calc R U . . .
C3 C 1.1613(3) 0.8386(2) 0.00830(17) 0.0208(5) Uani 1 1 d . . . . .
H3A H 1.3097 0.8712 0.0262 0.025 Uiso 1 1 calc R U . . .
C4 C 1.0608(3) 0.8486(2) -0.08818(16) 0.0198(5) Uani 1 1 d . . . . .
C5 C 0.8428(4) 0.8018(2) -0.11091(16) 0.0215(5) Uani 1 1 d . . . . .
H5A H 0.7709 0.8094 -0.1753 0.026 Uiso 1 1 calc R U . . .
C6 C 0.7285(3) 0.7445(2) -0.04213(16) 0.0205(5) Uani 1 1 d . . . . .
H6A H 0.5800 0.7120 -0.0595 0.025 Uiso 1 1 calc R U . . .
C7 C 1.1835(4) 0.9045(3) -0.16557(18) 0.0282(6) Uani 1 1 d . . . . .
H7A H 1.2999 0.9829 -0.1269 0.042 Uiso 1 1 calc R U . . .
H7B H 1.0916 0.9345 -0.2142 0.042 Uiso 1 1 calc R U . . .
H7C H 1.2391 0.8328 -0.2063 0.042 Uiso 1 1 calc R U . . .
C8 C 0.9204(4) 0.5055(2) 0.15524(18) 0.0268(6) Uani 1 1 d . . . . .
H8A H 0.8927 0.4233 0.1827 0.040 Uiso 1 1 calc R U . . .
H8B H 1.0547 0.5681 0.1930 0.040 Uiso 1 1 calc R U . . .
H8C H 0.9264 0.4787 0.0792 0.040 Uiso 1 1 calc R U . . .
C9 C 0.7493(3) 0.5756(2) 0.17167(15) 0.0168(5) Uani 1 1 d . . . . .
C10 C 0.5884(3) 0.5571(2) 0.22933(15) 0.0166(5) Uani 1 1 d . . . . .
C11 C 0.5441(3) 0.4606(2) 0.29713(16) 0.0190(5) Uani 1 1 d . . . . .
C12 C 0.1246(3) 0.3688(2) 0.42921(16) 0.0207(5) Uani 1 1 d . . . . .
H12A H 0.0392 0.4199 0.4019 0.025 Uiso 1 1 calc R U . . .
C13 C 0.0448(3) 0.2825(2) 0.49789(16) 0.0182(5) Uani 1 1 d . . . . .
C14 C 0.1714(3) 0.2124(2) 0.54576(16) 0.0192(5) Uani 1 1 d . . . . .
H14A H 0.3135 0.2244 0.5355 0.023 Uiso 1 1 calc R U . . .
C15 C 0.0933(3) 0.1277(2) 0.60651(16) 0.0199(5) Uani 1 1 d . . . . .
H15A H 0.1813 0.0815 0.6381 0.024 Uiso 1 1 calc R U . . .
C16 C -0.1153(3) 0.1083(2) 0.62275(15) 0.0179(5) Uani 1 1 d . . . . .
C17 C -0.2414(3) 0.1802(2) 0.57919(16) 0.0194(5) Uani 1 1 d . . . . .
H17A H -0.3815 0.1711 0.5922 0.023 Uiso 1 1 calc R U . . .
C18 C -0.1604(3) 0.2653(2) 0.51645(16) 0.0211(5) Uani 1 1 d . . . . .
H18A H -0.2476 0.3128 0.4856 0.025 Uiso 1 1 calc R U . . .
C19 C -0.4003(3) -0.0186(2) 0.68669(18) 0.0248(5) Uani 1 1 d . . . . .
H19A H -0.4329 -0.0986 0.7164 0.037 Uiso 1 1 calc R U . . .
H19B H -0.4832 -0.0403 0.6156 0.037 Uiso 1 1 calc R U . . .
H19C H -0.4345 0.0593 0.7328 0.037 Uiso 1 1 calc R U . . .
H1N4 H 0.287(4) 0.517(3) 0.324(2) 0.041(8) Uiso 1 1 d . . . . .

loop_
_atom_site_aniso_label
_atom_site_aniso_U_11
_atom_site_aniso_U_22
_atom_site_aniso_U_33
_atom_site_aniso_U_23
_atom_site_aniso_U_13
_atom_site_aniso_U_12
O1 0.0278(9) 0.0319(10) 0.0304(9) 0.0181(8) 0.0133(7) 0.0149(8)
O2 0.0214(8) 0.0295(9) 0.0200(8) 0.0151(7) 0.0076(6) 0.0082(7)
N1 0.0175(9) 0.0196(10) 0.0158(9) 0.0064(8) 0.0067(7) 0.0067(8)
N2 0.0215(10) 0.0298(11) 0.0268(10) 0.0147(9) 0.0106(8) 0.0112(9)
N3 0.0212(10) 0.0262(11) 0.0235(10) 0.0114(9) 0.0081(8) 0.0087(8)
N4 0.0201(10) 0.0245(11) 0.0203(10) 0.0114(8) 0.0082(8) 0.0078(9)
N5 0.0219(10) 0.0210(10) 0.0164(9) 0.0067(8) 0.0060(8) 0.0041(8)
C1 0.0219(12) 0.0160(11) 0.0146(10) 0.0041(9) 0.0069(9) 0.0064(9)
C2 0.0227(12) 0.0210(12) 0.0146(10) 0.0056(9) 0.0020(9) 0.0072(9)
C3 0.0196(12) 0.0213(12) 0.0227(11) 0.0067(10) 0.0066(9) 0.0054(9)
C4 0.0301(13) 0.0148(11) 0.0189(11) 0.0057(9) 0.0108(9) 0.0104(10)
C5 0.0295(13) 0.0231(12) 0.0161(11) 0.0088(9) 0.0040(9) 0.0110(10)
C6 0.0214(12) 0.0213(12) 0.0198(11) 0.0059(9) 0.0037(9) 0.0067(9)
C7 0.0350(14) 0.0282(14) 0.0269(12) 0.0125(11) 0.0124(11) 0.0106(11)
C8 0.0308(13) 0.0292(13) 0.0312(13) 0.0151(11) 0.0170(11) 0.0163(11)
C9 0.0179(11) 0.0186(11) 0.0132(10) 0.0036(9) 0.0022(8) 0.0037(9)
C10 0.0173(11) 0.0183(11) 0.0143(10) 0.0033(9) 0.0028(9) 0.0054(9)
C11 0.0187(11) 0.0217(12) 0.0157(11) 0.0033(9) 0.0043(9) 0.0043(9)
C12 0.0222(12) 0.0226(12) 0.0191(11) 0.0068(9) 0.0041(9) 0.0075(10)
C13 0.0206(12) 0.0192(12) 0.0145(10) 0.0037(9) 0.0047(9) 0.0047(9)
C14 0.0165(11) 0.0244(12) 0.0166(11) 0.0031(9) 0.0040(9) 0.0062(9)
C15 0.0199(12) 0.0263(13) 0.0166(11) 0.0070(10) 0.0029(9) 0.0103(10)
C16 0.0232(12) 0.0201(12) 0.0104(10) 0.0035(9) 0.0041(9) 0.0056(9)
C17 0.0183(12) 0.0243(12) 0.0192(11) 0.0072(9) 0.0070(9) 0.0094(10)
C18 0.0218(12) 0.0248(12) 0.0202(11) 0.0083(10) 0.0048(9) 0.0099(10)
C19 0.0218(12) 0.0303(13) 0.0271(12) 0.0163(11) 0.0096(10) 0.0051(10)

loop_
_atom_type_symbol
_atom_type_description
_atom_type_scat_dispersion_real
_atom_type_scat_dispersion_imag
_atom_type_scat_source
C C 0.0033 0.0016 'International Tables Vol C Tables 4.2.6.8 and 6.1.1.4'
H H 0.0000 0.0000 'International Tables Vol C Tables 4.2.6.8 and 6.1.1.4'
N N 0.0061 0.0033 'International Tables Vol C Tables 4.2.6.8 and 6.1.1.4'
O O 0.0106 0.0060 'International Tables Vol C Tables 4.2.6.8 and 6.1.1.4'

loop_
_geom_angle_atom_site_label_1
_geom_angle_atom_site_label_2
_geom_angle_atom_site_label_3
_geom_angle
_geom_angle_site_symmetry_1
_geom_angle_site_symmetry_3
C16 O2 C19 117.55(16) . .
C9 N1 N2 111.05(16) . .
C9 N1 C1 129.13(17) . .
N2 N1 C1 119.82(16) . .
N3 N2 N1 106.88(16) . .
N2 N3 C10 109.05(16) . .
C11 N4 N5 119.87(18) . .
C11 N4 H1N4 119.6(16) . .
N5 N4 H1N4 120.3(16) . .
C12 N5 N4 115.82(18) . .
C2 C1 C6 120.35(19) . .
C2 C1 N1 120.22(18) . .
C6 C1 N1 119.42(19) . .
C3 C2 C1 119.69(19) . .
C3 C2 H2A 120.2 . .
C1 C2 H2A 120.2 . .
C2 C3 C4 121.4(2) . .
C2 C3 H3A 119.3 . .
C4 C3 H3A 119.3 . .
C5 C4 C3 117.68(19) . .
C5 C4 C7 121.09(19) . .
C3 C4 C7 121.2(2) . .
C6 C5 C4 121.63(19) . .
C6 C5 H5A 119.2 . .
C4 C5 H5A 119.2 . .
C5 C6 C1 119.3(2) . .
C5 C6 H6A 120.4 . .
C1 C6 H6A 120.4 . .
C4 C7 H7A 109.5 . .
C4 C7 H7B 109.5 . .
H7A C7 H7B 109.5 . .
C4 C7 H7C 109.5 . .
H7A C7 H7C 109.5 . .
H7B C7 H7C 109.5 . .
C9 C8 H8A 109.5 . .
C9 C8 H8B 109.5 . .
H8A C8 H8B 109.5 . .
C9 C8 H8C 109.5 . .
H8A C8 H8C 109.5 . .
H8B C8 H8C 109.5 . .
N1 C9 C10 103.84(18) . .
N1 C9 C8 124.23(18) . .
C10 C9 C8 131.9(2) . .
N3 C10 C9 109.18(18) . .
N3 C10 C11 122.82(18) . .
C9 C10 C11 128.00(18) . .
O1 C11 N4 123.7(2) . .
O1 C11 C10 122.18(18) . .
N4 C11 C10 114.14(18) . .
N5 C12 C13 120.9(2) . .
N5 C12 H12A 119.6 . .
C13 C12 H12A 119.6 . .
C18 C13 C14 118.1(2) . .
C18 C13 C12 120.60(19) . .
C14 C13 C12 121.33(19) . .
C15 C14 C13 121.01(19) . .
C15 C14 H14A 119.5 . .
C13 C14 H14A 119.5 . .
C14 C15 C16 120.6(2) . .
C14 C15 H15A 119.7 . .
C16 C15 H15A 119.7 . .
O2 C16 C17 124.37(19) . .
O2 C16 C15 116.24(18) . .
C17 C16 C15 119.4(2) . .
C18 C17 C16 119.45(19) . .
C18 C17 H17A 120.3 . .
C16 C17 H17A 120.3 . .
C13 C18 C17 121.5(2) . .
C13 C18 H18A 119.3 . .
C17 C18 H18A 119.3 . .
O2 C19 H19A 109.5 . .
O2 C19 H19B 109.5 . .
H19A C19 H19B 109.5 . .
O2 C19 H19C 109.5 . .
H19A C19 H19C 109.5 . .
H19B C19 H19C 109.5 . .

loop_
_geom_bond_atom_site_label_1
_geom_bond_atom_site_label_2
_geom_bond_distance
_geom_bond_site_symmetry_2
O1 C11 1.226(2) .
O2 C16 1.361(2) .
O2 C19 1.428(3) .
N1 C9 1.355(3) .
N1 N2 1.367(2) .
N1 C1 1.432(3) .
N2 N3 1.305(2) .
N3 C10 1.366(3) .
N4 C11 1.354(3) .
N4 N5 1.378(2) .
N4 H1N4 0.90(3) .
N5 C12 1.282(3) .
C1 C2 1.383(3) .
C1 C6 1.391(3) .
C2 C3 1.381(3) .
C2 H2A 0.9500 .
C3 C4 1.399(3) .
C3 H3A 0.9500 .
C4 C5 1.394(3) .
C4 C7 1.497(3) .
C5 C6 1.383(3) .
C5 H5A 0.9500 .
C6 H6A 0.9500 .
C7 H7A 0.9800 .
C7 H7B 0.9800 .
C7 H7C 0.9800 .
C8 C9 1.488(3) .
C8 H8A 0.9800 .
C8 H8B 0.9800 .
C8 H8C 0.9800 .
C9 C10 1.374(3) .
C10 C11 1.476(3) .
C12 C13 1.457(3) .
C12 H12A 0.9500 .
C13 C18 1.387(3) .
C13 C14 1.409(3) .
C14 C15 1.362(3) .
C14 H14A 0.9500 .
C15 C16 1.398(3) .
C15 H15A 0.9500 .
C16 C17 1.393(3) .
C17 C18 1.391(3) .
C17 H17A 0.9500 .
C18 H18A 0.9500 .
C19 H19A 0.9800 .
C19 H19B 0.9800 .
C19 H19C 0.9800 .

loop_
_geom_torsion_atom_site_label_1
_geom_torsion_atom_site_label_2
_geom_torsion_atom_site_label_3
_geom_torsion_atom_site_label_4
_geom_torsion
_geom_torsion_site_symmetry_1
_geom_torsion_site_symmetry_2
_geom_torsion_site_symmetry_3
_geom_torsion_site_symmetry_4
C9 N1 N2 N3 -0.6(2) . . . .
C1 N1 N2 N3 179.37(17) . . . .
N1 N2 N3 C10 0.5(2) . . . .
C11 N4 N5 C12 -168.70(19) . . . .
C9 N1 C1 C2 -48.6(3) . . . .
N2 N1 C1 C2 131.5(2) . . . .
C9 N1 C1 C6 130.8(2) . . . .
N2 N1 C1 C6 -49.1(3) . . . .
C6 C1 C2 C3 -0.4(3) . . . .
N1 C1 C2 C3 178.98(18) . . . .
C1 C2 C3 C4 -0.2(3) . . . .
C2 C3 C4 C5 1.0(3) . . . .
C2 C3 C4 C7 -177.50(19) . . . .
C3 C4 C5 C6 -1.3(3) . . . .
C7 C4 C5 C6 177.17(19) . . . .
C4 C5 C6 C1 0.8(3) . . . .
C2 C1 C6 C5 0.0(3) . . . .
N1 C1 C6 C5 -179.31(18) . . . .
N2 N1 C9 C10 0.4(2) . . . .
C1 N1 C9 C10 -179.55(19) . . . .
N2 N1 C9 C8 177.6(2) . . . .
C1 N1 C9 C8 -2.3(3) . . . .
N2 N3 C10 C9 -0.3(2) . . . .
N2 N3 C10 C11 -179.80(19) . . . .
N1 C9 C10 N3 -0.1(2) . . . .
C8 C9 C10 N3 -177.0(2) . . . .
N1 C9 C10 C11 179.4(2) . . . .
C8 C9 C10 C11 2.5(4) . . . .
N5 N4 C11 O1 -0.1(3) . . . .
N5 N4 C11 C10 179.03(17) . . . .
N3 C10 C11 O1 -179.5(2) . . . .
C9 C10 C11 O1 1.1(4) . . . .
N3 C10 C11 N4 1.4(3) . . . .
C9 C10 C11 N4 -178.0(2) . . . .
N4 N5 C12 C13 -178.80(17) . . . .
N5 C12 C13 C18 -174.6(2) . . . .
N5 C12 C13 C14 4.3(3) . . . .
C18 C13 C14 C15 1.5(3) . . . .
C12 C13 C14 C15 -177.4(2) . . . .
C13 C14 C15 C16 0.1(3) . . . .
C19 O2 C16 C17 6.2(3) . . . .
C19 O2 C16 C15 -172.48(18) . . . .
C14 C15 C16 O2 176.56(18) . . . .
C14 C15 C16 C17 -2.2(3) . . . .
O2 C16 C17 C18 -175.86(18) . . . .
C15 C16 C17 C18 2.8(3) . . . .
C14 C13 C18 C17 -0.9(3) . . . .
C12 C13 C18 C17 178.05(19) . . . .
C16 C17 C18 C13 -1.3(3) . . . .
